data_7003653
loop_
_publ_author_name
'Santra, Bidyut Kumar'
'Chen, Jia-Li'
'Sarkar, Bijay'
'Liu, C. W.'

_publ_section_title
;
 The coordination chemistry of selenophosphite ligands. Synthesis and
 characterization of heterometallic tetranuclear clusters
 [M{CpFe(CO)2P(Se)(OR)2}3](PF6) (M = Cu, Ag; R = nPr, iPr) and
 [Cu(\m-X) {CpFe(CO)2P(Se)(OiPr)2}]2 (X = Cl, Br)
;
_journal_issue 17
_journal_name_full 'Dalton Transactions'
_journal_page_first 2270
_journal_page_last 2276
_journal_paper_doi 10.1039/b717963d
_journal_year 2008
_chemical_formula_sum 'C13 H19 Cl Cu Fe O4 P Se'
_chemical_formula_weight 504.05
_chemical_name_systematic
;
?
;
_space_group_IT_number 2
_symmetry_cell_setting triclinic
_symmetry_space_group_name_Hall '-P 1'
_symmetry_space_group_name_H-M 'P -1'
_atom_sites_solution_hydrogens geom
_atom_sites_solution_primary direct
_atom_sites_solution_secondary difmap
_audit_creation_method SHELXL-97
_cell_angle_alpha 92.768(2)
_cell_angle_beta 97.833(2)
_cell_angle_gamma 115.965(2)
_cell_formula_units_Z 2
_cell_length_a 7.7256(6)
_cell_length_b 8.6966(6)
_cell_length_c 15.8177(11)
_cell_measurement_reflns_used 1243
_cell_measurement_temperature 223(2)
_cell_measurement_theta_max 0.00
_cell_measurement_theta_min 0.00
_cell_volume 939.57(12)
_computing_cell_refinement 'Bruker SMART'
_computing_data_collection 'Bruker SMART'
_computing_data_reduction 'Bruker SAINT'
_computing_molecular_graphics 'Bruker SHELXTL'
_computing_publication_material 'Bruker SHELXTL'
_computing_structure_refinement 'SHELXL-97 (Sheldrick, 1997)'
_computing_structure_solution 'SHELXS-97 (Sheldrick, 1990)'
_diffrn_ambient_temperature 223(2)
_diffrn_measured_fraction_theta_full 0.997
_diffrn_measured_fraction_theta_max 0.997
_diffrn_measurement_device_type 'CCD area detector'
_diffrn_measurement_method 'phi and omega scans'
_diffrn_radiation_monochromator graphite
_diffrn_radiation_source 'fine-focus sealed tube'
_diffrn_radiation_type MoK\a
_diffrn_radiation_wavelength 0.71073
_diffrn_reflns_av_R_equivalents 0.0888
_diffrn_reflns_av_sigmaI/netI 0.1381
_diffrn_reflns_limit_h_max 10
_diffrn_reflns_limit_h_min -10
_diffrn_reflns_limit_k_max 11
_diffrn_reflns_limit_k_min -10
_diffrn_reflns_limit_l_max 21
_diffrn_reflns_limit_l_min -21
_diffrn_reflns_number 11087
_diffrn_reflns_theta_full 28.35
_diffrn_reflns_theta_max 28.35
_diffrn_reflns_theta_min 2.62
_exptl_absorpt_coefficient_mu 4.078
_exptl_absorpt_correction_T_max 0.7442
_exptl_absorpt_correction_T_min 0.4960
_exptl_absorpt_correction_type multi-scan
_exptl_crystal_colour colourless
_exptl_crystal_density_diffrn 1.782
_exptl_crystal_density_meas 0
_exptl_crystal_density_method 'not measured'
_exptl_crystal_description plate
_exptl_crystal_F_000 500
_exptl_crystal_size_max 0.20
_exptl_crystal_size_mid 0.20
_exptl_crystal_size_min 0.08
_refine_diff_density_max 1.073
_refine_diff_density_min -0.626
_refine_diff_density_rms 0.144
_refine_ls_extinction_method none
_refine_ls_goodness_of_fit_ref 0.958
_refine_ls_hydrogen_treatment constr
_refine_ls_matrix_type full
_refine_ls_number_parameters 203
_refine_ls_number_reflns 4696
_refine_ls_number_restraints 0
_refine_ls_restrained_S_all 0.958
_refine_ls_R_factor_all 0.1205
_refine_ls_R_factor_gt 0.0587
_refine_ls_shift/su_max 0.001
_refine_ls_shift/su_mean 0.000
_refine_ls_structure_factor_coef Fsqd
_refine_ls_weighting_details 'calc w=1/[\s^2^(Fo^2^)+(0.0331P)^2^+0.0000P] where P=(Fo^2^+2Fc^2^)/3'
_refine_ls_weighting_scheme calc
_refine_ls_wR_factor_gt 0.1306
_refine_ls_wR_factor_ref 0.1591
_reflns_number_gt 2599
_reflns_number_total 4696
_reflns_threshold_expression >2sigma(I)
_cod_data_source_file b717963d.txt
_cod_data_source_block 5
_cod_depositor_comments
;
The following automatic conversions were performed:
'_symmetry_cell_setting' value 'Triclinic' changed to 'triclinic'
according to '/home/saulius/struct/CIF-dictionaries/cif_core.dic'
dictionary named 'cif_core.dic' version 2.4.1 from 2010-06-29.

Automatic conversion script
Id: cif_fix_enum 1527 2010-12-29 10:47:43Z saulius 
;
_cod_original_sg_symbol_H-M P-1
_cod_database_code 7003653

loop_
_symmetry_equiv_pos_as_xyz
'x, y, z'
'-x, -y, -z'

loop_
_atom_site_label
_atom_site_type_symbol
_atom_site_fract_x
_atom_site_fract_y
_atom_site_fract_z
_atom_site_U_iso_or_equiv
_atom_site_adp_type
_atom_site_occupancy
_atom_site_symmetry_multiplicity
_atom_site_calc_flag
_atom_site_refinement_flags
_atom_site_disorder_assembly
_atom_site_disorder_group
Se1 Se 0.71114(10) 1.05760(8) 0.30502(4) 0.0450(2) Uani 1 1 d . . .
Fe1 Fe 0.79051(11) 0.65495(10) 0.31885(5) 0.0333(2) Uani 1 1 d . . .
Cu1 Cu 0.58006(11) 0.97562(11) 0.42517(5) 0.0501(2) Uani 1 1 d . . .
P1 P 0.7494(2) 0.84696(18) 0.24441(9) 0.0327(3) Uani 1 1 d . . .
Cl1 Cl 0.4956(2) 1.20035(19) 0.47456(11) 0.0487(4) Uani 1 1 d . . .
C3 C 1.0477(9) 0.8493(8) 0.3914(4) 0.0463(16) Uani 1 1 d . . .
H3 H 1.1084 0.9722 0.3819 0.056 Uiso 1 1 calc R . .
C6 C 0.7627(9) 0.5338(8) 0.2211(4) 0.0423(14) Uani 1 1 d . . .
C4 C 0.9109(10) 0.7764(11) 0.4434(4) 0.0581(19) Uani 1 1 d . . .
H4 H 0.8584 0.8371 0.4789 0.070 Uiso 1 1 calc R . .
C7 C 0.5385(10) 0.5582(8) 0.3256(4) 0.0450(15) Uani 1 1 d . . .
C1 C 0.9775(14) 0.5699(11) 0.3855(6) 0.073(3) Uani 1 1 d . . .
H1 H 0.9809 0.4590 0.3721 0.088 Uiso 1 1 calc R . .
C2 C 1.0865(10) 0.7241(12) 0.3557(5) 0.064(2) Uani 1 1 d . . .
H2 H 1.1804 0.7418 0.3160 0.077 Uiso 1 1 calc R . .
C5 C 0.8690(11) 0.6016(12) 0.4405(5) 0.076(3) Uani 1 1 d . . .
H5 H 0.7800 0.5166 0.4734 0.091 Uiso 1 1 calc R . .
O1 O 0.7551(8) 0.4565(7) 0.1595(3) 0.0678(15) Uani 1 1 d . . .
O2 O 0.3764(7) 0.4954(6) 0.3302(3) 0.0621(13) Uani 1 1 d . . .
O3 O 0.5627(6) 0.7333(5) 0.1715(2) 0.0442(10) Uani 1 1 d . . .
O4 O 0.9155(6) 0.9330(5) 0.1880(3) 0.0465(10) Uani 1 1 d . . .
C11 C 1.0707(10) 1.1101(8) 0.2012(5) 0.0510(17) Uani 1 1 d . . .
H11 H 1.0794 1.1665 0.2586 0.061 Uiso 1 1 calc R . .
C8 C 0.4813(10) 0.8027(9) 0.1030(4) 0.0543(18) Uani 1 1 d . . .
H8 H 0.5209 0.9259 0.1206 0.065 Uiso 1 1 calc R . .
C9 C 0.2654(12) 0.7033(12) 0.0933(6) 0.092(3) Uani 1 1 d . . .
H9A H 0.2266 0.5829 0.0751 0.139 Uiso 1 1 calc R . .
H9B H 0.2034 0.7481 0.0504 0.139 Uiso 1 1 calc R . .
H9C H 0.2253 0.7140 0.1478 0.139 Uiso 1 1 calc R . .
C10 C 0.5580(15) 0.7849(14) 0.0234(5) 0.099(3) Uani 1 1 d . . .
H10A H 0.6983 0.8256 0.0373 0.148 Uiso 1 1 calc R . .
H10B H 0.5294 0.8529 -0.0181 0.148 Uiso 1 1 calc R . .
H10C H 0.4961 0.6648 -0.0009 0.148 Uiso 1 1 calc R . .
C12 C 1.0272(15) 1.2052(11) 0.1331(6) 0.094(3) Uani 1 1 d . . .
H12A H 0.9998 1.1398 0.0774 0.141 Uiso 1 1 calc R . .
H12B H 1.1391 1.3165 0.1354 0.141 Uiso 1 1 calc R . .
H12C H 0.9143 1.2216 0.1419 0.141 Uiso 1 1 calc R . .
C13 C 1.2579(11) 1.1023(12) 0.1946(6) 0.088(3) Uani 1 1 d . . .
H13A H 1.2779 1.0289 0.2351 0.133 Uiso 1 1 calc R . .
H13B H 1.3657 1.2173 0.2077 0.133 Uiso 1 1 calc R . .
H13C H 1.2515 1.0555 0.1367 0.133 Uiso 1 1 calc R . .

loop_
_atom_site_aniso_label
_atom_site_aniso_U_11
_atom_site_aniso_U_22
_atom_site_aniso_U_33
_atom_site_aniso_U_23
_atom_site_aniso_U_13
_atom_site_aniso_U_12
Se1 0.0602(4) 0.0401(4) 0.0481(4) 0.0096(3) 0.0160(3) 0.0323(3)
Fe1 0.0325(4) 0.0274(4) 0.0380(5) 0.0040(3) -0.0022(3) 0.0141(3)
Cu1 0.0426(5) 0.0551(5) 0.0490(5) 0.0038(4) 0.0100(4) 0.0185(4)
P1 0.0364(8) 0.0294(7) 0.0331(8) 0.0049(6) 0.0024(6) 0.0164(6)
Cl1 0.0504(9) 0.0361(8) 0.0625(10) 0.0082(7) 0.0185(7) 0.0195(7)
C3 0.039(3) 0.037(3) 0.050(4) 0.005(3) -0.012(3) 0.011(3)
C6 0.043(3) 0.037(3) 0.046(4) 0.001(3) -0.002(3) 0.020(3)
C4 0.050(4) 0.082(6) 0.040(4) -0.006(4) -0.010(3) 0.033(4)
C7 0.050(4) 0.042(4) 0.044(4) 0.004(3) -0.001(3) 0.024(3)
C1 0.089(6) 0.052(5) 0.079(6) -0.015(4) -0.042(5) 0.049(5)
C2 0.041(4) 0.096(6) 0.065(5) -0.006(5) -0.006(3) 0.044(4)
C5 0.056(5) 0.077(6) 0.056(5) 0.039(4) -0.017(4) 0.000(4)
O1 0.085(4) 0.067(3) 0.054(3) -0.020(3) -0.005(3) 0.044(3)
O2 0.035(3) 0.059(3) 0.082(4) 0.012(3) 0.008(2) 0.013(2)
O3 0.049(2) 0.038(2) 0.042(2) 0.0089(19) -0.0070(18) 0.021(2)
O4 0.056(3) 0.036(2) 0.054(3) 0.011(2) 0.021(2) 0.022(2)
C11 0.051(4) 0.033(3) 0.069(4) 0.010(3) 0.021(3) 0.015(3)
C8 0.060(4) 0.039(4) 0.052(4) 0.014(3) -0.014(3) 0.017(3)
C9 0.059(5) 0.078(6) 0.109(7) 0.028(5) -0.035(5) 0.015(4)
C10 0.122(8) 0.127(9) 0.046(5) 0.004(5) -0.004(5) 0.060(7)
C12 0.104(7) 0.071(6) 0.141(9) 0.062(6) 0.049(6) 0.057(5)
C13 0.051(5) 0.094(7) 0.126(8) 0.038(6) 0.042(5) 0.028(5)

loop_
_atom_type_symbol
_atom_type_description
_atom_type_scat_dispersion_real
_atom_type_scat_dispersion_imag
_atom_type_scat_source
C C 0.0033 0.0016 'International Tables Vol C Tables 4.2.6.8 and 6.1.1.4'
H H 0.0000 0.0000 'International Tables Vol C Tables 4.2.6.8 and 6.1.1.4'
O O 0.0106 0.0060 'International Tables Vol C Tables 4.2.6.8 and 6.1.1.4'
P P 0.1023 0.0942 'International Tables Vol C Tables 4.2.6.8 and 6.1.1.4'
Cl Cl 0.1484 0.1585 'International Tables Vol C Tables 4.2.6.8 and 6.1.1.4'
Fe Fe 0.3463 0.8444 'International Tables Vol C Tables 4.2.6.8 and 6.1.1.4'
Cu Cu 0.3201 1.2651 'International Tables Vol C Tables 4.2.6.8 and 6.1.1.4'
Se Se -0.0929 2.2259 'International Tables Vol C Tables 4.2.6.8 and 6.1.1.4'

loop_
_geom_angle_atom_site_label_1
_geom_angle_atom_site_label_2
_geom_angle_atom_site_label_3
_geom_angle
_geom_angle_site_symmetry_1
_geom_angle_site_symmetry_3
_geom_angle_publ_flag
P1 Se1 Cu1 108.96(5) . . ?
C6 Fe1 C7 95.6(3) . . ?
C6 Fe1 C5 125.7(4) . . ?
C7 Fe1 C5 92.7(3) . . ?
C6 Fe1 C4 158.5(3) . . ?
C7 Fe1 C4 100.4(3) . . ?
C5 Fe1 C4 39.6(3) . . ?
C6 Fe1 C2 95.3(3) . . ?
C7 Fe1 C2 157.2(3) . . ?
C5 Fe1 C2 64.7(3) . . ?
C4 Fe1 C2 64.9(3) . . ?
C6 Fe1 C1 93.6(3) . . ?
C7 Fe1 C1 120.4(4) . . ?
C5 Fe1 C1 38.9(3) . . ?
C4 Fe1 C1 65.9(3) . . ?
C2 Fe1 C1 38.8(3) . . ?
C6 Fe1 C3 128.1(3) . . ?
C7 Fe1 C3 136.3(3) . . ?
C5 Fe1 C3 64.9(3) . . ?
C4 Fe1 C3 38.6(3) . . ?
C2 Fe1 C3 38.3(3) . . ?
C1 Fe1 C3 64.9(3) . . ?
C6 Fe1 P1 88.5(2) . . ?
C7 Fe1 P1 89.6(2) . . ?
C5 Fe1 P1 145.2(3) . . ?
C4 Fe1 P1 105.9(2) . . ?
C2 Fe1 P1 110.7(3) . . ?
C1 Fe1 P1 149.5(3) . . ?
C3 Fe1 P1 90.07(18) . . ?
Cl1 Cu1 Se1 150.96(6) 2_676 . ?
Cl1 Cu1 Cl1 102.79(6) 2_676 . ?
Se1 Cu1 Cl1 106.09(5) . . ?
Cl1 Cu1 Cu1 54.90(5) 2_676 2_676 ?
Se1 Cu1 Cu1 153.84(6) . 2_676 ?
Cl1 Cu1 Cu1 47.88(5) . 2_676 ?
O4 P1 O3 101.5(2) . . ?
O4 P1 Se1 105.99(16) . . ?
O3 P1 Se1 109.58(17) . . ?
O4 P1 Fe1 112.49(17) . . ?
O3 P1 Fe1 103.75(15) . . ?
Se1 P1 Fe1 121.71(7) . . ?
Cu1 Cl1 Cu1 77.21(6) 2_676 . ?
C2 C3 C4 108.6(7) . . ?
C2 C3 Fe1 70.4(4) . . ?
C4 C3 Fe1 70.0(4) . . ?
O1 C6 Fe1 176.1(6) . . ?
C3 C4 C5 106.9(7) . . ?
C3 C4 Fe1 71.4(4) . . ?
C5 C4 Fe1 70.2(4) . . ?
O2 C7 Fe1 179.7(6) . . ?
C2 C1 C5 107.0(7) . . ?
C2 C1 Fe1 70.5(4) . . ?
C5 C1 Fe1 70.2(4) . . ?
C3 C2 C1 109.1(7) . . ?
C3 C2 Fe1 71.3(4) . . ?
C1 C2 Fe1 70.7(4) . . ?
C1 C5 C4 108.2(7) . . ?
C1 C5 Fe1 71.0(4) . . ?
C4 C5 Fe1 70.2(4) . . ?
C8 O3 P1 124.7(4) . . ?
C11 O4 P1 127.4(4) . . ?
O4 C11 C12 108.8(6) . . ?
O4 C11 C13 107.3(6) . . ?
C12 C11 C13 110.0(7) . . ?
O3 C8 C9 105.9(5) . . ?
O3 C8 C10 108.9(6) . . ?
C9 C8 C10 113.3(7) . . ?

loop_
_geom_bond_atom_site_label_1
_geom_bond_atom_site_label_2
_geom_bond_distance
_geom_bond_site_symmetry_2
_geom_bond_publ_flag
Se1 P1 2.1781(16) . ?
Se1 Cu1 2.2736(10) . ?
Fe1 C6 1.761(7) . ?
Fe1 C7 1.772(7) . ?
Fe1 C5 2.073(6) . ?
Fe1 C4 2.073(6) . ?
Fe1 C2 2.080(6) . ?
Fe1 C1 2.083(7) . ?
Fe1 C3 2.091(6) . ?
Fe1 P1 2.1972(16) . ?
Cu1 Cl1 2.2142(18) 2_676 ?
Cu1 Cl1 2.4423(18) . ?
Cu1 Cu1 2.9110(16) 2_676 ?
P1 O4 1.593(4) . ?
P1 O3 1.605(4) . ?
Cl1 Cu1 2.2142(18) 2_676 ?
C3 C2 1.367(10) . ?
C3 C4 1.376(9) . ?
C6 O1 1.136(7) . ?
C4 C5 1.406(11) . ?
C7 O2 1.141(7) . ?
C1 C2 1.382(12) . ?
C1 C5 1.383(12) . ?
O3 C8 1.464(7) . ?
O4 C11 1.462(7) . ?
C11 C12 1.479(10) . ?
C11 C13 1.495(10) . ?
C8 C9 1.486(10) . ?
C8 C10 1.493(11) . ?
